data_4503465
loop_
_publ_author_name
'Lakshminarayanan, P. S.'
'Ravikumar, I.'
'Suresh, Eringathodi'
'Ghosh, Pradyut'

_publ_section_title
;
 Molecular Recognition Studies of an Octaaminocryptand upon Different
 Degree of Protonation
;
_journal_issue 8
_journal_name_full 'Crystal Growth &amp; Design'
_journal_page_first 2842
_journal_paper_doi 10.1021/cg701152v
_journal_volume 8
_journal_year 2008
_chemical_formula_sum 'C72 H118 I6 N16 O5'
_chemical_formula_weight 2049.22
_chemical_name_systematic
; 
 ? 
;
_space_group_IT_number 14
_symmetry_cell_setting monoclinic
_symmetry_space_group_name_Hall '-P 2ybc'
_symmetry_space_group_name_H-M 'P 1 21/c 1'
_atom_sites_solution_hydrogens geom
_atom_sites_solution_primary direct
_atom_sites_solution_secondary difmap
_audit_creation_method SHELXL-97
_cell_angle_alpha 90.00
_cell_angle_beta 95.3160(10)
_cell_angle_gamma 90.00
_cell_formula_units_Z 4
_cell_length_a 15.6852(10)
_cell_length_b 27.5820(18)
_cell_length_c 20.0607(13)
_cell_measurement_temperature 100(2)
_cell_volume 8641.5(10)
_computing_cell_refinement 'BRUKER SMART'
_computing_data_collection 'BRUKER SMART'
_computing_data_reduction 'BRUKER SAINT'
_computing_molecular_graphics ORTEP
_computing_structure_refinement 'SHELXL-97 (Sheldrick, 1997)'
_computing_structure_solution 'SHELXS-97 (Sheldrick, 1990)'
_diffrn_ambient_temperature 100(2)
_diffrn_measured_fraction_theta_full 0.971
_diffrn_measured_fraction_theta_max 0.971
_diffrn_measurement_device_type 'BRUKER SMART APEX CCD DIFFRACTOMETER'
_diffrn_measurement_method 'OMEGA-PHI SCAN'
_diffrn_radiation_monochromator graphite
_diffrn_radiation_source 'fine-focus sealed tube'
_diffrn_radiation_type MoK\a
_diffrn_radiation_wavelength 0.71073
_diffrn_reflns_av_R_equivalents 0.0364
_diffrn_reflns_av_sigmaI/netI 0.0450
_diffrn_reflns_limit_h_max 18
_diffrn_reflns_limit_h_min -15
_diffrn_reflns_limit_k_max 32
_diffrn_reflns_limit_k_min -32
_diffrn_reflns_limit_l_max 23
_diffrn_reflns_limit_l_min -23
_diffrn_reflns_number 42065
_diffrn_reflns_theta_full 25.00
_diffrn_reflns_theta_max 25.00
_diffrn_reflns_theta_min 1.26
_exptl_absorpt_coefficient_mu 2.211
_exptl_absorpt_correction_T_max 0.6080
_exptl_absorpt_correction_T_min 0.4717
_exptl_absorpt_correction_type multi-scan
_exptl_crystal_colour Colourless
_exptl_crystal_density_diffrn 1.575
_exptl_crystal_density_method 'not measured'
_exptl_crystal_description BLOCKS
_exptl_crystal_F_000 4080
_exptl_crystal_size_max 0.40
_exptl_crystal_size_mid 0.30
_exptl_crystal_size_min 0.25
_refine_diff_density_max 1.504
_refine_diff_density_min -0.666
_refine_diff_density_rms 0.127
_refine_ls_extinction_method none
_refine_ls_goodness_of_fit_ref 1.082
_refine_ls_hydrogen_treatment mixed
_refine_ls_matrix_type full
_refine_ls_number_parameters 914
_refine_ls_number_reflns 15121
_refine_ls_number_restraints 0
_refine_ls_restrained_S_all 1.082
_refine_ls_R_factor_all 0.0531
_refine_ls_R_factor_gt 0.0408
_refine_ls_shift/su_max 1.496
_refine_ls_shift/su_mean 0.004
_refine_ls_structure_factor_coef Fsqd
_refine_ls_weighting_details 'calc w=1/[\s^2^(Fo^2^)+(0.0552P)^2^+7.8180P] where P=(Fo^2^+2Fc^2^)/3'
_refine_ls_weighting_scheme calc
_refine_ls_wR_factor_gt 0.0987
_refine_ls_wR_factor_ref 0.1097
_reflns_number_gt 12469
_reflns_number_total 15121
_reflns_threshold_expression >2sigma(I)
_cod_data_source_file cg701152v-file004.cif
_cod_data_source_block terehim
_cod_depositor_comments
;
The following automatic conversions were performed:

'_symmetry_cell_setting' value 'Monoclinic' changed to 'monoclinic'
according to /home/saulius/struct/CIF-dictionaries/cif_core.dic
dictionary named 'cif_core.dic' version 2.4.1 from
2010-06-29.

'_exptl_absorpt_correction_type' value 'MULTI-SCAN'
changed to 'multi-scan' according to
/home/saulius/struct/CIF-dictionaries/cif_core.dic dictionary named
'cif_core.dic' version 2.4.1 from 2010-06-29.

Automatic conversion script
Id: cif_fix_values 1715 2011-07-08 13:25:40Z adriana 
;
_cod_original_sg_symbol_H-M P21/c
_cod_database_code 4503465
_exptl_absorpt_correction_details 'BRUKER SADABS'

loop_
_symmetry_equiv_pos_as_xyz
'x, y, z'
'-x, y+1/2, -z+1/2'
'-x, -y, -z'
'x, -y-1/2, z-1/2'

loop_
_atom_site_label
_atom_site_type_symbol
_atom_site_fract_x
_atom_site_fract_y
_atom_site_fract_z
_atom_site_U_iso_or_equiv
_atom_site_adp_type
_atom_site_occupancy
_atom_site_calc_flag
_atom_site_refinement_flags
I1 I 0.46179(2) 0.897216(12) 0.110117(17) 0.02825(9) Uani 1 d .
I2 I 0.20277(2) 0.058597(14) 0.077956(18) 0.03395(10) Uani 1 d .
I3 I 0.10466(2) 0.608100(12) 0.296430(18) 0.02910(10) Uani 1 d .
I4 I 0.83193(2) 0.409058(12) 0.067822(18) 0.03033(10) Uani 1 d .
I5 I 0.59630(2) 0.617113(14) 0.19790(2) 0.02792(11) Uani 0.85 d P
I5' I 0.58501(14) 0.61537(8) 0.14430(13) 0.0269(5) Uani 0.15 d P
I6 I 0.82275(3) 0.549641(16) 0.85203(2) 0.04394(12) Uani 1 d .
N1 N 0.8742(3) 0.56467(14) 0.1109(2) 0.0212(9) Uani 1 d .
N2 N 0.7417(3) 0.63713(14) 0.0555(2) 0.0268(10) Uani 1 d .
H2 H 0.7533 0.6442 0.0971 0.032 Uiso 1 calc R
N3 N 0.7996(3) 0.89554(14) 0.1041(2) 0.0262(10) Uani 1 d .
H3 H 0.8380 0.8863 0.0790 0.031 Uiso 1 calc R
N4 N 0.9526(3) 0.95500(14) 0.1404(2) 0.0215(9) Uani 1 d .
H4 H 0.949(3) 0.922(2) 0.138(3) 0.026 Uiso 1 calc .
N5 N 0.8861(2) 0.62618(13) 0.2340(2) 0.0192(9) Uani 1 d .
H5A H 0.8855 0.6384 0.1923 0.023 Uiso 1 calc R
H5B H 0.9411 0.6237 0.2509 0.023 Uiso 1 calc R
N6 N 0.9745(3) 0.88473(15) 0.2442(2) 0.0324(11) Uani 1 d .
H6 H 0.9222 0.8830 0.2273 0.039 Uiso 1 calc R
N7 N 1.0177(3) 0.62375(13) 0.0642(2) 0.0228(9) Uani 1 d .
H7A H 0.9701 0.6362 0.0795 0.027 Uiso 1 calc R
H7B H 1.0114 0.6257 0.0192 0.027 Uiso 1 calc R
N8 N 1.0436(3) 0.88906(14) 0.0613(2) 0.0263(10) Uani 1 d .
H8A H 1.0599 0.8811 0.1020 0.032 Uiso 1 calc R
C1 C 0.7862(3) 0.55286(17) 0.0809(3) 0.0249(11) Uani 1 d .
H1A H 0.7479 0.5519 0.1162 0.030 Uiso 1 calc R
H1B H 0.7867 0.5208 0.0610 0.030 Uiso 1 calc R
C2 C 0.7520(4) 0.58838(18) 0.0286(3) 0.0305(12) Uani 1 d .
H2C H 0.7906 0.5898 -0.0064 0.037 Uiso 1 calc R
H2D H 0.6969 0.5770 0.0086 0.037 Uiso 1 calc R
C3 C 0.7101(4) 0.67281(19) 0.0051(3) 0.0330(13) Uani 1 d .
H3C H 0.6512 0.6653 -0.0105 0.040 Uiso 1 calc R
H3D H 0.7440 0.6710 -0.0329 0.040 Uiso 1 calc R
C5 C 0.7828(3) 0.75357(18) 0.0235(3) 0.0283(12) Uani 1 d .
H5 H 0.8248 0.7431 -0.0029 0.034 Uiso 1 calc R
C4 C 0.7150(3) 0.72330(19) 0.0334(3) 0.0282(12) Uani 1 d .
C6 C 0.7895(3) 0.79943(18) 0.0523(3) 0.0269(12) Uani 1 d .
H6A H 0.8358 0.8192 0.0449 0.032 Uiso 1 calc R
C7 C 0.7280(3) 0.81585(18) 0.0915(3) 0.0254(11) Uani 1 d .
C8 C 0.6588(3) 0.78508(19) 0.1010(3) 0.0323(13) Uani 1 d .
H8 H 0.6162 0.7955 0.1269 0.039 Uiso 1 calc R
C9 C 0.6531(3) 0.73963(19) 0.0723(3) 0.0351(14) Uani 1 d .
H9 H 0.6068 0.7198 0.0793 0.042 Uiso 1 calc R
C10 C 0.7317(3) 0.86505(18) 0.1237(3) 0.0275(12) Uani 1 d .
H10C H 0.6775 0.8814 0.1124 0.033 Uiso 1 calc R
H10D H 0.7387 0.8610 0.1719 0.033 Uiso 1 calc R
C11 C 0.7952(3) 0.94367(18) 0.1321(3) 0.0299(12) Uani 1 d .
H11A H 0.7985 0.9416 0.1806 0.036 Uiso 1 calc R
H11B H 0.7408 0.9584 0.1166 0.036 Uiso 1 calc R
C12 C 0.8669(3) 0.97464(17) 0.1119(3) 0.0264(12) Uani 1 d .
H12A H 0.8600 1.0075 0.1278 0.032 Uiso 1 calc R
H12B H 0.8650 0.9756 0.0635 0.032 Uiso 1 calc R
C13 C 0.8886(3) 0.54569(17) 0.1793(2) 0.0233(11) Uani 1 d .
H13C H 0.9497 0.5439 0.1919 0.028 Uiso 1 calc R
H13D H 0.8656 0.5131 0.1803 0.028 Uiso 1 calc R
C14 C 0.8471(3) 0.57684(18) 0.2301(3) 0.0254(11) Uani 1 d .
H14C H 0.7861 0.5795 0.2171 0.030 Uiso 1 calc R
H14D H 0.8547 0.5615 0.2738 0.030 Uiso 1 calc R
C15 C 0.8405(3) 0.66060(17) 0.2764(3) 0.0243(11) Uani 1 d .
H15C H 0.8420 0.6482 0.3217 0.029 Uiso 1 calc R
H15D H 0.7811 0.6635 0.2586 0.029 Uiso 1 calc R
C16 C 0.8829(3) 0.70973(17) 0.2770(2) 0.0220(11) Uani 1 d .
C17 C 0.9544(3) 0.71902(18) 0.3214(3) 0.0286(12) Uani 1 d .
H17 H 0.9736 0.6956 0.3527 0.034 Uiso 1 calc R
C18 C 0.9974(3) 0.76298(18) 0.3195(3) 0.0287(12) Uani 1 d .
H18 H 1.0450 0.7688 0.3495 0.034 Uiso 1 calc R
C19 C 0.9700(3) 0.79836(17) 0.2731(2) 0.0222(11) Uani 1 d .
C20 C 0.8968(3) 0.78993(17) 0.2296(2) 0.0210(11) Uani 1 d .
H20 H 0.8767 0.8136 0.1991 0.025 Uiso 1 calc R
C21 C 0.8544(3) 0.74590(17) 0.2320(2) 0.0215(11) Uani 1 d .
H21 H 0.8057 0.7404 0.2029 0.026 Uiso 1 calc R
C22 C 1.0219(3) 0.84454(17) 0.2709(3) 0.0285(12) Uani 1 d .
H22A H 1.0457 0.8524 0.3160 0.034 Uiso 1 calc R
H22B H 1.0693 0.8388 0.2441 0.034 Uiso 1 calc R
C23 C 1.0242(4) 0.92951(19) 0.2487(3) 0.0329(13) Uani 1 d .
H23A H 1.0776 0.9250 0.2286 0.039 Uiso 1 calc R
H23B H 1.0374 0.9386 0.2952 0.039 Uiso 1 calc R
C24 C 0.9716(3) 0.96847(19) 0.2120(3) 0.0277(12) Uani 1 d .
H24A H 0.9184 0.9728 0.2324 0.033 Uiso 1 calc R
H24B H 1.0027 0.9989 0.2152 0.033 Uiso 1 calc R
C25 C 0.9396(3) 0.54584(17) 0.0693(3) 0.0256(11) Uani 1 d .
H25A H 0.9196 0.5498 0.0224 0.031 Uiso 1 calc R
H25B H 0.9477 0.5115 0.0780 0.031 Uiso 1 calc R
C26 C 1.0243(3) 0.57177(17) 0.0836(3) 0.0247(11) Uani 1 d .
H26A H 1.0428 0.5693 0.1310 0.030 Uiso 1 calc R
H26B H 1.0672 0.5561 0.0591 0.030 Uiso 1 calc R
C27 C 1.0926(3) 0.65413(17) 0.0898(3) 0.0243(11) Uani 1 d .
H27A H 1.1438 0.6421 0.0715 0.029 Uiso 1 calc R
H27B H 1.1012 0.6514 0.1381 0.029 Uiso 1 calc R
C28 C 1.0793(3) 0.70652(17) 0.0707(2) 0.0223(11) Uani 1 d .
C29 C 1.0458(3) 0.73944(17) 0.1131(3) 0.0239(11) Uani 1 d .
H29 H 1.0333 0.7295 0.1555 0.029 Uiso 1 calc R
C30 C 1.0304(3) 0.78688(17) 0.0937(2) 0.0232(11) Uani 1 d .
H30 H 1.0083 0.8085 0.1234 0.028 Uiso 1 calc R
C31 C 1.0473(3) 0.80292(18) 0.0304(2) 0.0220(11) Uani 1 d .
C32 C 1.0818(3) 0.77005(17) -0.0122(3) 0.0237(11) Uani 1 d .
H32 H 1.0946 0.7802 -0.0543 0.028 Uiso 1 calc R
C33 C 1.0977(3) 0.72208(17) 0.0072(2) 0.0244(11) Uani 1 d .
H33 H 1.1204 0.7005 -0.0220 0.029 Uiso 1 calc R
C34 C 1.0293(3) 0.85413(18) 0.0077(2) 0.0249(11) Uani 1 d .
H34A H 1.0658 0.8621 -0.0272 0.030 Uiso 1 calc R
H34B H 0.9703 0.8564 -0.0113 0.030 Uiso 1 calc R
C35 C 1.0277(3) 0.93899(17) 0.0398(3) 0.0255(11) Uani 1 d .
H35A H 0.9739 0.9410 0.0119 0.031 Uiso 1 calc R
H35B H 1.0731 0.9501 0.0139 0.031 Uiso 1 calc R
C36 C 1.0241(3) 0.97026(17) 0.1010(3) 0.0248(11) Uani 1 d .
H36A H 1.0779 0.9679 0.1288 0.030 Uiso 1 calc R
H36B H 1.0161 1.0038 0.0874 0.030 Uiso 1 calc R
N9 N 0.4025(3) 0.56231(15) 0.3707(2) 0.0299(10) Uani 1 d .
N10 N 0.5594(3) 0.62827(17) 0.3826(3) 0.0404(13) Uani 1 d .
H10A H 0.5063 0.6397 0.3710 0.048 Uiso 1 calc R
H10B H 0.5862 0.6255 0.3451 0.048 Uiso 1 calc R
N11 N 0.5864(3) 0.89083(19) 0.3332(3) 0.0456(13) Uani 1 d .
H11 H 0.5748 0.8883 0.3741 0.055 Uiso 1 calc R
N12 N 0.4457(3) 0.95667(18) 0.3444(2) 0.0318(11) Uani 1 d .
H12 H 0.449(3) 0.9298(18) 0.350(2) 0.010(13) Uiso 1 d .
N13 N 0.3292(3) 0.62355(14) 0.2557(2) 0.0238(9) Uani 1 d .
H13 H 0.3058 0.6336 0.2903 0.029 Uiso 1 calc R
N14 N 0.3381(3) 0.88872(14) 0.2646(2) 0.0259(10) Uani 1 d .
H14 H 0.3905 0.8802 0.2626 0.031 Uiso 1 calc R
N15 N 0.3312(3) 0.63333(14) 0.4628(2) 0.0245(9) Uani 1 d .
H15A H 0.3699 0.6313 0.4987 0.029 Uiso 1 calc R
H15B H 0.3589 0.6432 0.4278 0.029 Uiso 1 calc R
N16 N 0.4079(3) 0.89346(15) 0.4527(2) 0.0303(10) Uani 1 d .
H16 H 0.3746 0.8865 0.4175 0.036 Uiso 1 calc R
C37 C 0.4927(4) 0.5469(2) 0.3697(4) 0.0455(16) Uani 1 d .
H37A H 0.5084 0.5478 0.3241 0.055 Uiso 1 calc R
H37B H 0.4988 0.5137 0.3855 0.055 Uiso 1 calc R
C38 C 0.5527(4) 0.5795(2) 0.4135(4) 0.0474(17) Uani 1 d .
H38A H 0.5315 0.5828 0.4572 0.057 Uiso 1 calc R
H38B H 0.6091 0.5648 0.4197 0.057 Uiso 1 calc R
C39 C 0.6073(4) 0.6639(2) 0.4290(3) 0.0451(17) Uani 1 d .
H39A H 0.5793 0.6666 0.4700 0.054 Uiso 1 calc R
H39B H 0.6652 0.6523 0.4405 0.054 Uiso 1 calc R
C40 C 0.6103(3) 0.7125(2) 0.3968(3) 0.0388(15) Uani 1 d .
C41 C 0.5479(3) 0.7476(2) 0.4067(3) 0.0352(14) Uani 1 d .
H41 H 0.5059 0.7410 0.4352 0.042 Uiso 1 calc R
C42 C 0.5484(3) 0.7918(2) 0.3745(3) 0.0319(13) Uani 1 d .
H42 H 0.5061 0.8145 0.3810 0.038 Uiso 1 calc R
C43 C 0.6121(4) 0.8032(2) 0.3319(3) 0.0410(15) Uani 1 d .
C44 C 0.6751(4) 0.7693(3) 0.3252(4) 0.057(2) Uani 1 d .
H44 H 0.7195 0.7766 0.2992 0.069 Uiso 1 calc R
C45 C 0.6738(4) 0.7252(3) 0.3560(4) 0.057(2) Uani 1 d .
H45 H 0.7168 0.7029 0.3496 0.068 Uiso 1 calc R
C46 C 0.6121(4) 0.8506(3) 0.2968(3) 0.0524(18) Uani 1 d .
H46A H 0.6695 0.8567 0.2844 0.063 Uiso 1 calc R
H46B H 0.5745 0.8482 0.2557 0.063 Uiso 1 calc R
C47 C 0.5806(4) 0.9369(2) 0.2978(3) 0.0446(16) Uani 1 d .
H47A H 0.5494 0.9327 0.2541 0.054 Uiso 1 calc R
H47B H 0.6376 0.9486 0.2913 0.054 Uiso 1 calc R
C48 C 0.5355(4) 0.9727(2) 0.3380(3) 0.0435(16) Uani 1 d .
H48A H 0.5659 0.9759 0.3821 0.052 Uiso 1 calc R
H48B H 0.5349 1.0042 0.3163 0.052 Uiso 1 calc R
C49 C 0.3495(3) 0.54394(18) 0.3114(3) 0.0274(12) Uani 1 d .
H49A H 0.2898 0.5444 0.3205 0.033 Uiso 1 calc R
H49B H 0.3650 0.5105 0.3036 0.033 Uiso 1 calc R
C50 C 0.3593(3) 0.57324(18) 0.2480(3) 0.0286(12) Uani 1 d .
H50A H 0.4190 0.5736 0.2390 0.034 Uiso 1 calc R
H50B H 0.3264 0.5581 0.2103 0.034 Uiso 1 calc R
C51 C 0.3436(3) 0.65471(18) 0.1979(2) 0.0246(11) Uani 1 d .
H51A H 0.3062 0.6445 0.1592 0.029 Uiso 1 calc R
H51B H 0.4023 0.6513 0.1871 0.029 Uiso 1 calc R
C52 C 0.3258(3) 0.70725(18) 0.2136(2) 0.0244(11) Uani 1 d .
C53 C 0.3911(3) 0.74046(18) 0.2270(3) 0.0251(11) Uani 1 d .
H53 H 0.4476 0.7305 0.2259 0.030 Uiso 1 calc R
C54 C 0.3738(3) 0.78829(18) 0.2420(2) 0.0254(11) Uani 1 d .
H54 H 0.4188 0.8101 0.2506 0.030 Uiso 1 calc R
C55 C 0.2901(3) 0.80401(17) 0.2442(2) 0.0228(11) Uani 1 d .
C56 C 0.2250(3) 0.7701(2) 0.2324(3) 0.0350(14) Uani 1 d .
H56 H 0.1686 0.7797 0.2351 0.042 Uiso 1 calc R
C57 C 0.2421(3) 0.7224(2) 0.2168(3) 0.0349(13) Uani 1 d .
H57 H 0.1974 0.7005 0.2083 0.042 Uiso 1 calc R
C58 C 0.2664(3) 0.85546(17) 0.2584(3) 0.0259(11) Uani 1 d .
H58A H 0.2253 0.8666 0.2226 0.031 Uiso 1 calc R
H58B H 0.2386 0.8562 0.2996 0.031 Uiso 1 calc R
C59 C 0.3106(3) 0.93855(18) 0.2747(3) 0.0307(12) Uani 1 d .
H59A H 0.2787 0.9402 0.3138 0.037 Uiso 1 calc R
H59B H 0.2733 0.9491 0.2361 0.037 Uiso 1 calc R
C60 C 0.3877(4) 0.97128(19) 0.2841(3) 0.0347(13) Uani 1 d .
H60A H 0.4189 0.9698 0.2446 0.042 Uiso 1 calc R
H60B H 0.3690 1.0045 0.2894 0.042 Uiso 1 calc R
C61 C 0.3660(4) 0.54953(18) 0.4325(3) 0.0334(13) Uani 1 d .
H61A H 0.4108 0.5501 0.4692 0.040 Uiso 1 calc R
H61B H 0.3433 0.5168 0.4287 0.040 Uiso 1 calc R
C62 C 0.2947(3) 0.58423(18) 0.4479(3) 0.0287(12) Uani 1 d .
H62A H 0.2519 0.5860 0.4099 0.034 Uiso 1 calc R
H62B H 0.2673 0.5724 0.4861 0.034 Uiso 1 calc R
C63 C 0.2660(3) 0.67041(18) 0.4761(3) 0.0291(12) Uani 1 d .
H63A H 0.2407 0.6623 0.5170 0.035 Uiso 1 calc R
H63B H 0.2209 0.6707 0.4396 0.035 Uiso 1 calc R
C64 C 0.3068(3) 0.71985(18) 0.4829(3) 0.0255(12) Uani 1 d .
C65 C 0.3536(4) 0.73370(19) 0.5422(3) 0.0321(13) Uani 1 d .
H65 H 0.3578 0.7127 0.5786 0.039 Uiso 1 calc R
C66 C 0.3939(4) 0.77820(19) 0.5478(3) 0.0316(13) Uani 1 d .
H66 H 0.4260 0.7864 0.5875 0.038 Uiso 1 calc R
C67 C 0.3873(3) 0.81096(18) 0.4951(3) 0.0254(11) Uani 1 d .
C68 C 0.3394(3) 0.79769(17) 0.4367(3) 0.0259(12) Uani 1 d .
H68 H 0.3336 0.8192 0.4008 0.031 Uiso 1 calc R
C69 C 0.2999(3) 0.75278(18) 0.4308(3) 0.0265(12) Uani 1 d .
H69 H 0.2682 0.7446 0.3909 0.032 Uiso 1 calc R
C70 C 0.4331(4) 0.85894(18) 0.5044(3) 0.0320(13) Uani 1 d .
H70A H 0.4218 0.8725 0.5473 0.038 Uiso 1 calc R
H70B H 0.4943 0.8534 0.5054 0.038 Uiso 1 calc R
C71 C 0.4444(4) 0.94141(19) 0.4660(3) 0.0389(14) Uani 1 d .
H71A H 0.5064 0.9395 0.4704 0.047 Uiso 1 calc R
H71B H 0.4261 0.9541 0.5074 0.047 Uiso 1 calc R
C72 C 0.4144(4) 0.97424(19) 0.4086(3) 0.0374(14) Uani 1 d .
H72A H 0.3523 0.9753 0.4039 0.045 Uiso 1 calc R
H72B H 0.4354 1.0068 0.4179 0.045 Uiso 1 calc R
O1 O 0.8847(2) 0.67166(13) 0.11404(17) 0.0235(8) Uani 1 d .
H1O H 0.880(4) 0.701(2) 0.103(3) 0.038(18) Uiso 1 d .
H2O H 0.829(5) 0.659(3) 0.088(4) 0.07(2) Uiso 1 d .
O2 O 0.2331(2) 0.92951(15) 0.1073(2) 0.0417(10) Uani 1 d .
H3O H 0.2378 0.9612 0.1024 0.050 Uiso 1 d .
H4O H 0.2879 0.9259 0.1069 0.050 Uiso 1 d .
O3 O 0.4050(2) 0.66850(11) 0.35784(17) 0.0240(8) Uani 1 d .
O4 O 0.3065(6) 0.5265(3) 0.0646(4) 0.044(2) Uiso 0.50 d P
O4' O 0.2881(6) 0.5507(4) 0.0792(5) 0.052(2) Uiso 0.50 d P
O5 O 0.9188(5) 0.6541(3) 0.9374(4) 0.0338(18) Uiso 0.50 d P
O5' O 0.9626(6) 0.6310(3) 0.9288(4) 0.047(2) Uiso 0.50 d P

loop_
_atom_site_aniso_label
_atom_site_aniso_U_11
_atom_site_aniso_U_22
_atom_site_aniso_U_33
_atom_site_aniso_U_23
_atom_site_aniso_U_13
_atom_site_aniso_U_12
I1 0.02629(19) 0.02975(19) 0.0277(2) -0.00249(15) -0.00290(14) 0.00010(14)
I2 0.02568(19) 0.0503(2) 0.0259(2) -0.00105(17) 0.00283(15) -0.01140(16)
I3 0.02067(18) 0.02604(18) 0.0395(2) 0.00498(15) -0.00319(14) 0.00021(14)
I4 0.0409(2) 0.02256(18) 0.0288(2) -0.00225(15) 0.01015(16) -0.00266(15)
I5 0.0233(2) 0.0280(2) 0.0335(3) 0.00279(18) 0.00820(18) 0.00268(16)
I5' 0.0226(12) 0.0350(13) 0.0234(14) 0.0085(10) 0.0029(9) 0.0055(9)
I6 0.0386(2) 0.0641(3) 0.0300(2) -0.00568(19) 0.00753(17) -0.00336(20)
N1 0.022(2) 0.020(2) 0.021(2) -0.0008(17) 0.0004(17) 0.0028(17)
N2 0.032(2) 0.021(2) 0.025(2) -0.0034(18) -0.0084(19) 0.0002(19)
N3 0.019(2) 0.023(2) 0.037(3) -0.008(2) 0.0061(19) 0.0032(18)
N4 0.028(2) 0.015(2) 0.021(2) -0.0011(18) 0.0014(18) 0.0008(18)
N5 0.017(2) 0.018(2) 0.022(2) 0.0010(17) 0.0019(17) 0.0016(16)
N6 0.033(3) 0.025(2) 0.036(3) 0.008(2) -0.014(2) -0.009(2)
N7 0.026(2) 0.019(2) 0.023(2) -0.0027(18) 0.0020(18) -0.0006(18)
N8 0.040(3) 0.023(2) 0.017(2) 0.0046(18) 0.0046(19) 0.0095(19)
C1 0.028(3) 0.019(2) 0.027(3) -0.002(2) -0.001(2) -0.003(2)
C2 0.031(3) 0.030(3) 0.030(3) -0.007(2) -0.002(2) -0.001(2)
C3 0.033(3) 0.033(3) 0.032(3) 0.003(3) -0.007(2) 0.001(2)
C5 0.032(3) 0.028(3) 0.024(3) 0.005(2) -0.001(2) 0.007(2)
C4 0.028(3) 0.027(3) 0.027(3) 0.007(2) -0.009(2) 0.002(2)
C6 0.022(3) 0.028(3) 0.030(3) 0.007(2) 0.002(2) 0.000(2)
C7 0.023(3) 0.023(3) 0.029(3) 0.006(2) -0.005(2) 0.004(2)
C8 0.021(3) 0.032(3) 0.045(4) 0.009(3) 0.006(2) 0.002(2)
C9 0.022(3) 0.027(3) 0.054(4) 0.005(3) -0.009(3) -0.006(2)
C10 0.022(3) 0.029(3) 0.032(3) 0.003(2) 0.004(2) 0.004(2)
C11 0.025(3) 0.029(3) 0.036(3) -0.006(2) 0.002(2) 0.009(2)
C12 0.034(3) 0.019(3) 0.025(3) -0.002(2) -0.001(2) 0.010(2)
C13 0.024(3) 0.017(2) 0.028(3) 0.000(2) 0.000(2) 0.000(2)
C14 0.023(3) 0.023(3) 0.030(3) -0.004(2) 0.001(2) -0.002(2)
C15 0.026(3) 0.020(3) 0.028(3) -0.005(2) 0.010(2) 0.000(2)
C16 0.024(3) 0.022(3) 0.021(3) -0.007(2) 0.008(2) 0.002(2)
C17 0.038(3) 0.023(3) 0.024(3) 0.007(2) -0.004(2) 0.001(2)
C18 0.035(3) 0.025(3) 0.024(3) 0.003(2) -0.008(2) -0.004(2)
C19 0.027(3) 0.021(3) 0.018(3) -0.003(2) 0.000(2) 0.004(2)
C20 0.026(3) 0.018(2) 0.020(3) 0.003(2) 0.006(2) 0.005(2)
C21 0.019(3) 0.025(3) 0.021(3) -0.006(2) 0.004(2) 0.004(2)
C22 0.034(3) 0.022(3) 0.029(3) 0.002(2) -0.006(2) 0.002(2)
C23 0.043(3) 0.027(3) 0.027(3) 0.009(2) -0.008(2) -0.011(3)
C24 0.034(3) 0.026(3) 0.023(3) -0.002(2) 0.000(2) 0.000(2)
C25 0.033(3) 0.017(2) 0.027(3) -0.005(2) 0.006(2) 0.000(2)
C26 0.026(3) 0.019(2) 0.030(3) 0.001(2) 0.010(2) 0.005(2)
C27 0.026(3) 0.025(3) 0.022(3) -0.002(2) 0.005(2) 0.000(2)
C28 0.020(3) 0.024(3) 0.022(3) -0.001(2) -0.003(2) -0.001(2)
C29 0.024(3) 0.027(3) 0.020(3) 0.001(2) 0.004(2) -0.002(2)
C30 0.024(3) 0.022(3) 0.023(3) -0.004(2) 0.004(2) 0.000(2)
C31 0.017(2) 0.027(3) 0.021(3) -0.002(2) 0.001(2) -0.006(2)
C32 0.023(3) 0.027(3) 0.022(3) -0.001(2) 0.006(2) -0.007(2)
C33 0.027(3) 0.023(3) 0.025(3) -0.007(2) 0.010(2) -0.004(2)
C34 0.027(3) 0.030(3) 0.018(3) 0.002(2) 0.003(2) -0.002(2)
C35 0.024(3) 0.027(3) 0.026(3) 0.007(2) 0.006(2) 0.002(2)
C36 0.025(3) 0.021(3) 0.029(3) 0.009(2) 0.003(2) -0.004(2)
N9 0.025(2) 0.022(2) 0.041(3) -0.005(2) -0.004(2) 0.0036(18)
N10 0.020(2) 0.038(3) 0.062(3) -0.023(3) -0.006(2) 0.006(2)
N11 0.049(3) 0.060(3) 0.030(3) 0.009(3) 0.020(2) -0.002(3)
N12 0.042(3) 0.021(3) 0.031(3) 0.003(2) 0.000(2) -0.011(2)
N13 0.026(2) 0.020(2) 0.027(2) -0.0073(18) 0.0113(19) -0.0015(18)
N14 0.020(2) 0.023(2) 0.035(3) -0.0021(19) 0.0028(19) -0.0028(18)
N15 0.027(2) 0.021(2) 0.025(2) 0.0016(18) 0.0008(18) 0.0013(18)
N16 0.046(3) 0.026(2) 0.018(2) -0.0026(19) -0.001(2) -0.008(2)
C37 0.032(3) 0.030(3) 0.073(5) -0.015(3) -0.006(3) 0.014(3)
C38 0.017(3) 0.044(4) 0.078(5) -0.011(3) -0.011(3) 0.012(3)
C39 0.024(3) 0.050(4) 0.058(4) -0.032(3) -0.014(3) 0.010(3)
C40 0.027(3) 0.037(3) 0.051(4) -0.026(3) -0.006(3) 0.000(3)
C41 0.019(3) 0.042(3) 0.045(4) -0.026(3) 0.001(2) -0.006(2)
C42 0.023(3) 0.037(3) 0.037(3) -0.018(3) 0.007(2) -0.006(2)
C43 0.028(3) 0.056(4) 0.041(4) -0.026(3) 0.016(3) -0.010(3)
C44 0.042(4) 0.070(5) 0.064(5) -0.029(4) 0.032(4) -0.011(4)
C45 0.032(4) 0.066(5) 0.074(5) -0.037(4) 0.019(3) 0.006(3)
C46 0.034(4) 0.078(5) 0.048(4) -0.011(4) 0.019(3) -0.016(3)
C47 0.027(3) 0.069(4) 0.037(4) 0.019(3) -0.001(3) -0.019(3)
C48 0.043(4) 0.045(4) 0.041(4) 0.009(3) -0.004(3) -0.021(3)
C49 0.029(3) 0.022(3) 0.032(3) -0.007(2) 0.003(2) 0.000(2)
C50 0.026(3) 0.021(3) 0.039(3) -0.009(2) 0.007(2) -0.002(2)
C51 0.023(3) 0.030(3) 0.021(3) -0.003(2) 0.002(2) -0.001(2)
C52 0.030(3) 0.030(3) 0.014(3) -0.001(2) 0.003(2) -0.001(2)
C53 0.020(3) 0.031(3) 0.025(3) 0.004(2) 0.008(2) -0.002(2)
C54 0.024(3) 0.026(3) 0.027(3) 0.000(2) 0.005(2) -0.008(2)
C55 0.027(3) 0.023(3) 0.018(3) 0.001(2) 0.001(2) -0.004(2)
C56 0.018(3) 0.033(3) 0.054(4) -0.005(3) 0.001(2) -0.003(2)
C57 0.027(3) 0.029(3) 0.046(4) -0.005(3) -0.008(3) -0.005(2)
C58 0.024(3) 0.025(3) 0.029(3) -0.001(2) 0.001(2) -0.002(2)
C59 0.032(3) 0.027(3) 0.033(3) 0.000(2) 0.004(2) 0.000(2)
C60 0.045(3) 0.023(3) 0.036(3) 0.004(2) 0.003(3) -0.005(3)
C61 0.045(3) 0.019(3) 0.033(3) 0.000(2) -0.013(3) -0.002(2)
C62 0.038(3) 0.027(3) 0.021(3) 0.001(2) 0.001(2) -0.007(2)
C63 0.032(3) 0.025(3) 0.031(3) 0.005(2) 0.010(2) 0.005(2)
C64 0.026(3) 0.027(3) 0.026(3) 0.002(2) 0.012(2) 0.007(2)
C65 0.045(3) 0.027(3) 0.026(3) 0.006(2) 0.010(3) 0.007(3)
C66 0.043(3) 0.034(3) 0.019(3) -0.002(2) 0.007(2) 0.004(3)
C67 0.032(3) 0.023(3) 0.022(3) -0.004(2) 0.012(2) 0.007(2)
C68 0.026(3) 0.021(3) 0.032(3) 0.005(2) 0.011(2) 0.009(2)
C69 0.025(3) 0.030(3) 0.025(3) -0.002(2) 0.005(2) 0.007(2)
C70 0.047(4) 0.029(3) 0.021(3) 0.001(2) 0.009(2) 0.001(3)
C71 0.057(4) 0.032(3) 0.028(3) -0.006(3) 0.005(3) -0.012(3)
C72 0.056(4) 0.025(3) 0.032(3) -0.002(2) 0.006(3) -0.009(3)
O1 0.028(2) 0.0197(19) 0.022(2) 0.0014(16) 0.0002(15) 0.0014(16)
O2 0.028(2) 0.053(3) 0.044(3) 0.000(2) 0.0043(18) 0.0057(19)
O3 0.0204(18) 0.0219(17) 0.029(2) -0.0031(15) 0.0007(15) -0.0011(14)

loop_
_atom_type_symbol
_atom_type_description
_atom_type_scat_dispersion_real
_atom_type_scat_dispersion_imag
_atom_type_scat_source
C C 0.0033 0.0016 'International Tables Vol C Tables 4.2.6.8 and 6.1.1.4'
H H 0.0000 0.0000 'International Tables Vol C Tables 4.2.6.8 and 6.1.1.4'
N N 0.0061 0.0033 'International Tables Vol C Tables 4.2.6.8 and 6.1.1.4'
O O 0.0106 0.0060 'International Tables Vol C Tables 4.2.6.8 and 6.1.1.4'
I I -0.4742 1.8119 'International Tables Vol C Tables 4.2.6.8 and 6.1.1.4'

loop_
_geom_angle_atom_site_label_1
_geom_angle_atom_site_label_2
_geom_angle_atom_site_label_3
_geom_angle
C13 N1 C25 110.4(4)
C13 N1 C1 110.9(4)
C25 N1 C1 111.1(4)
C2 N2 C3 113.9(4)
C2 N2 H2 123.1
C3 N2 H2 123.1
C10 N3 C11 111.5(4)
C10 N3 H3 124.2
C11 N3 H3 124.2
C24 N4 C36 110.4(4)
C24 N4 C12 111.6(4)
C36 N4 C12 112.6(4)
C24 N4 H4 113(3)
C36 N4 H4 108(3)
C12 N4 H4 101(3)
C14 N5 C15 113.1(3)
C14 N5 H5A 109.0
C15 N5 H5A 109.0
C14 N5 H5B 109.0
C15 N5 H5B 109.0
H5A N5 H5B 107.8
C22 N6 C23 112.5(4)
C22 N6 H6 123.8
C23 N6 H6 123.8
C26 N7 C27 114.6(4)
C26 N7 H7A 108.6
C27 N7 H7A 108.6
C26 N7 H7B 108.6
C27 N7 H7B 108.6
H7A N7 H7B 107.6
C34 N8 C35 113.6(4)
C34 N8 H8A 123.2
C35 N8 H8A 123.2
N1 C1 C2 113.5(4)
N1 C1 H1A 108.9
C2 C1 H1A 108.9
N1 C1 H1B 108.9
C2 C1 H1B 108.9
H1A C1 H1B 107.7
N2 C2 C1 112.8(4)
N2 C2 H2C 109.0
C1 C2 H2C 109.0
N2 C2 H2D 109.0
C1 C2 H2D 109.0
H2C C2 H2D 107.8
N2 C3 C4 111.1(4)
N2 C3 H3C 109.4
C4 C3 H3C 109.4
N2 C3 H3D 109.4
C4 C3 H3D 109.4
H3C C3 H3D 108.0
C4 C5 C6 121.4(5)
C4 C5 H5 119.3
C6 C5 H5 119.3
C9 C4 C5 118.5(5)
C9 C4 C3 120.2(5)
C5 C4 C3 121.2(5)
C7 C6 C5 120.4(5)
C7 C6 H6A 119.8
C5 C6 H6A 119.8
C6 C7 C8 118.0(5)
C6 C7 C10 122.8(5)
C8 C7 C10 119.2(5)
C9 C8 C7 120.9(5)
C9 C8 H8 119.5
C7 C8 H8 119.5
C4 C9 C8 120.8(5)
C4 C9 H9 119.6
C8 C9 H9 119.6
N3 C10 C7 114.2(4)
N3 C10 H10C 108.7
C7 C10 H10C 108.7
N3 C10 H10D 108.7
C7 C10 H10D 108.7
H10C C10 H10D 107.6
N3 C11 C12 110.7(4)
N3 C11 H11A 109.5
C12 C11 H11A 109.5
N3 C11 H11B 109.5
C12 C11 H11B 109.5
H11A C11 H11B 108.1
C11 C12 N4 110.9(4)
C11 C12 H12A 109.5
N4 C12 H12A 109.5
C11 C12 H12B 109.5
N4 C12 H12B 109.5
H12A C12 H12B 108.0
N1 C13 C14 112.7(4)
N1 C13 H13C 109.1
C14 C13 H13C 109.1
N1 C13 H13D 109.1
C14 C13 H13D 109.1
H13C C13 H13D 107.8
N5 C14 C13 110.6(4)
N5 C14 H14C 109.5
C13 C14 H14C 109.5
N5 C14 H14D 109.5
C13 C14 H14D 109.5
H14C C14 H14D 108.1
N5 C15 C16 109.9(4)
N5 C15 H15C 109.7
C16 C15 H15C 109.7
N5 C15 H15D 109.7
C16 C15 H15D 109.7
H15C C15 H15D 108.2
C17 C16 C21 118.4(4)
C17 C16 C15 120.0(5)
C21 C16 C15 121.5(5)
C16 C17 C18 120.5(5)
C16 C17 H17 119.8
C18 C17 H17 119.8
C19 C18 C17 120.8(5)
C19 C18 H18 119.6
C17 C18 H18 119.6
C18 C19 C20 119.2(5)
C18 C19 C22 118.5(4)
C20 C19 C22 122.3(4)
C21 C20 C19 119.5(5)
C21 C20 H20 120.2
C19 C20 H20 120.2
C20 C21 C16 121.6(5)
C20 C21 H21 119.2
C16 C21 H21 119.2
N6 C22 C19 114.0(4)
N6 C22 H22A 108.8
C19 C22 H22A 108.8
N6 C22 H22B 108.8
C19 C22 H22B 108.8
H22A C22 H22B 107.7
N6 C23 C24 108.0(4)
N6 C23 H23A 110.1
C24 C23 H23A 110.1
N6 C23 H23B 110.1
C24 C23 H23B 110.1
H23A C23 H23B 108.4
N4 C24 C23 110.2(4)
N4 C24 H24A 109.6
C23 C24 H24A 109.6
N4 C24 H24B 109.6
C23 C24 H24B 109.6
H24A C24 H24B 108.1
N1 C25 C26 111.8(4)
N1 C25 H25A 109.3
C26 C25 H25A 109.3
N1 C25 H25B 109.3
C26 C25 H25B 109.3
H25A C25 H25B 107.9
N7 C26 C25 111.5(4)
N7 C26 H26A 109.3
C25 C26 H26A 109.3
N7 C26 H26B 109.3
C25 C26 H26B 109.3
H26A C26 H26B 108.0
N7 C27 C28 111.4(4)
N7 C27 H27A 109.3
C28 C27 H27A 109.3
N7 C27 H27B 109.3
C28 C27 H27B 109.3
H27A C27 H27B 108.0
C29 C28 C33 118.8(4)
C29 C28 C27 121.7(4)
C33 C28 C27 119.4(4)
C30 C29 C28 121.1(5)
C30 C29 H29 119.5
C28 C29 H29 119.5
C29 C30 C31 121.0(5)
C29 C30 H30 119.5
C31 C30 H30 119.5
C32 C31 C30 118.1(4)
C32 C31 C34 120.0(4)
C30 C31 C34 121.9(4)
C31 C32 C33 121.1(5)
C31 C32 H32 119.4
C33 C32 H32 119.4
C32 C33 C28 119.9(4)
C32 C33 H33 120.0
C28 C33 H33 120.0
N8 C34 C31 112.9(4)
N8 C34 H34A 109.0
C31 C34 H34A 109.0
N8 C34 H34B 109.0
C31 C34 H34B 109.0
H34A C34 H34B 107.8
N8 C35 C36 108.6(4)
N8 C35 H35A 110.0
C36 C35 H35A 110.0
N8 C35 H35B 110.0
C36 C35 H35B 110.0
H35A C35 H35B 108.3
N4 C36 C35 110.9(4)
N4 C36 H36A 109.5
C35 C36 H36A 109.5
N4 C36 H36B 109.5
C35 C36 H36B 109.5
H36A C36 H36B 108.0
C61 N9 C49 111.5(4)
C61 N9 C37 113.2(5)
C49 N9 C37 111.0(4)
C38 N10 C39 112.5(5)
C38 N10 H10A 109.1
C39 N10 H10A 109.1
C38 N10 H10B 109.1
C39 N10 H10B 109.1
H10A N10 H10B 107.8
C46 N11 C47 116.3(5)
C46 N11 H11 121.8
C47 N11 H11 121.8
C48 N12 C60 110.9(4)
C48 N12 C72 111.4(5)
C60 N12 C72 112.5(5)
C48 N12 H12 104(4)
C60 N12 H12 115(4)
C72 N12 H12 103(4)
C51 N13 C50 112.9(4)
C51 N13 H13 123.5
C50 N13 H13 123.5
C58 N14 C59 111.8(4)
C58 N14 H14 124.1
C59 N14 H14 124.1
C63 N15 C62 113.8(4)
C63 N15 H15A 108.8
C62 N15 H15A 108.8
C63 N15 H15B 108.8
C62 N15 H15B 108.8
H15A N15 H15B 107.7
C70 N16 C71 113.1(4)
C70 N16 H16 123.4
C71 N16 H16 123.4
N9 C37 C38 111.3(4)
N9 C37 H37A 109.4
C38 C37 H37A 109.4
N9 C37 H37B 109.4
C38 C37 H37B 109.4
H37A C37 H37B 108.0
N10 C38 C37 110.9(5)
N10 C38 H38A 109.5
C37 C38 H38A 109.5
N10 C38 H38B 109.5
C37 C38 H38B 109.5
H38A C38 H38B 108.0
C40 C39 N10 110.7(5)
C40 C39 H39A 109.5
N10 C39 H39A 109.5
C40 C39 H39B 109.5
N10 C39 H39B 109.5
H39A C39 H39B 108.1
C45 C40 C41 117.2(6)
C45 C40 C39 122.2(6)
C41 C40 C39 120.6(5)
C42 C41 C40 120.6(5)
C42 C41 H41 119.7
C40 C41 H41 119.7
C41 C42 C43 121.1(5)
C41 C42 H42 119.5
C43 C42 H42 119.5
C44 C43 C42 117.6(6)
C44 C43 C46 121.3(5)
C42 C43 C46 121.1(5)
C45 C44 C43 121.3(6)
C45 C44 H44 119.4
C43 C44 H44 119.4
C44 C45 C40 122.1(6)
C44 C45 H45 118.9
C40 C45 H45 118.9
N11 C46 C43 115.8(5)
N11 C46 H46A 108.3
C43 C46 H46A 108.3
N11 C46 H46B 108.3
C43 C46 H46B 108.3
H46A C46 H46B 107.4
N11 C47 C48 109.0(5)
N11 C47 H47A 109.9
C48 C47 H47A 109.9
N11 C47 H47B 109.9
C48 C47 H47B 109.9
H47A C47 H47B 108.3
N12 C48 C47 110.4(5)
N12 C48 H48A 109.6
C47 C48 H48A 109.6
N12 C48 H48B 109.6
C47 C48 H48B 109.6
H48A C48 H48B 108.1
N9 C49 C50 113.4(4)
N9 C49 H49A 108.9
C50 C49 H49A 108.9
N9 C49 H49B 108.9
C50 C49 H49B 108.9
H49A C49 H49B 107.7
N13 C50 C49 110.6(4)
N13 C50 H50A 109.5
C49 C50 H50A 109.5
N13 C50 H50B 109.5
C49 C50 H50B 109.5
H50A C50 H50B 108.1
N13 C51 C52 110.4(4)
N13 C51 H51A 109.6
C52 C51 H51A 109.6
N13 C51 H51B 109.6
C52 C51 H51B 109.6
H51A C51 H51B 108.1
C53 C52 C57 118.6(5)
C53 C52 C51 121.9(5)
C57 C52 C51 119.4(5)
C52 C53 C54 121.2(5)
C52 C53 H53 119.4
C54 C53 H53 119.4
C53 C54 C55 120.6(5)
C53 C54 H54 119.7
C55 C54 H54 119.7
C56 C55 C54 117.9(5)
C56 C55 C58 118.6(4)
C54 C55 C58 123.5(4)
C57 C56 C55 121.6(5)
C57 C56 H56 119.2
C55 C56 H56 119.2
C52 C57 C56 120.1(5)
C52 C57 H57 119.9
C56 C57 H57 119.9
N14 C58 C55 114.3(4)
N14 C58 H58A 108.7
C55 C58 H58A 108.7
N14 C58 H58B 108.7
C55 C58 H58B 108.7
H58A C58 H58B 107.6
N14 C59 C60 109.7(4)
N14 C59 H59A 109.7
C60 C59 H59A 109.7
N14 C59 H59B 109.7
C60 C59 H59B 109.7
H59A C59 H59B 108.2
N12 C60 C59 111.1(4)
N12 C60 H60A 109.4
C59 C60 H60A 109.4
N12 C60 H60B 109.4
C59 C60 H60B 109.4
H60A C60 H60B 108.0
N9 C61 C62 112.0(4)
N9 C61 H61A 109.2
C62 C61 H61A 109.2
N9 C61 H61B 109.2
C62 C61 H61B 109.2
H61A C61 H61B 107.9
N15 C62 C61 109.6(4)
N15 C62 H62A 109.7
C61 C62 H62A 109.7
N15 C62 H62B 109.7
C61 C62 H62B 109.7
H62A C62 H62B 108.2
N15 C63 C64 110.2(4)
N15 C63 H63A 109.6
C64 C63 H63A 109.6
N15 C63 H63B 109.6
C64 C63 H63B 109.6
H63A C63 H63B 108.1
C69 C64 C65 117.6(5)
C69 C64 C63 121.6(5)
C65 C64 C63 120.8(5)
C66 C65 C64 121.0(5)
C66 C65 H65 119.5
C64 C65 H65 119.5
C65 C66 C67 121.1(5)
C65 C66 H66 119.5
C67 C66 H66 119.5
C68 C67 C66 118.1(5)
C68 C67 C70 123.6(5)
C66 C67 C70 118.4(5)
C67 C68 C69 120.8(5)
C67 C68 H68 119.6
C69 C68 H68 119.6
C64 C69 C68 121.4(5)
C64 C69 H69 119.3
C68 C69 H69 119.3
N16 C70 C67 113.3(5)
N16 C70 H70A 108.9
C67 C70 H70A 108.9
N16 C70 H70B 108.9
C67 C70 H70B 108.9
H70A C70 H70B 107.7
N16 C71 C72 108.4(5)
N16 C71 H71A 110.0
C72 C71 H71A 110.0
N16 C71 H71B 110.0
C72 C71 H71B 110.0
H71A C71 H71B 108.4
N12 C72 C71 111.0(5)
N12 C72 H72A 109.4
C71 C72 H72A 109.4
N12 C72 H72B 109.4
C71 C72 H72B 109.4
H72A C72 H72B 108.0
H1O O1 H2O 98(5)
H3O O2 H4O 91.1(4)

loop_
_geom_bond_atom_site_label_1
_geom_bond_atom_site_label_2
_geom_bond_distance
I5 I5' 1.074(2)
N1 C13 1.465(6)
N1 C25 1.475(6)
N1 C1 1.491(6)
N2 C2 1.463(6)
N2 C3 1.464(6)
N2 H2 0.8600
N3 C10 1.441(6)
N3 C11 1.446(6)
N3 H3 0.8600
N4 C24 1.485(6)
N4 C36 1.493(6)
N4 C12 1.511(6)
N4 H4 0.90(5)
N5 C14 1.491(6)
N5 C15 1.499(6)
N5 H5A 0.9000
N5 H5B 0.9000
N6 C22 1.412(6)
N6 C23 1.459(6)
N6 H6 0.8600
N7 C26 1.487(6)
N7 C27 1.495(6)
N7 H7A 0.9000
N7 H7B 0.9000
N8 C34 1.445(6)
N8 C35 1.458(6)
N8 H8A 0.8600
C1 C2 1.498(7)
C1 H1A 0.9700
C1 H1B 0.9700
C2 H2C 0.9700
C2 H2D 0.9700
C3 C4 1.503(7)
C3 H3C 0.9700
C3 H3D 0.9700
C5 C4 1.381(7)
C5 C6 1.390(7)
C5 H5 0.9300
C4 C9 1.376(8)
C6 C7 1.378(7)
C6 H6A 0.9300
C7 C8 1.405(7)
C7 C10 1.502(7)
C8 C9 1.379(8)
C8 H8 0.9300
C9 H9 0.9300
C10 H10C 0.9700
C10 H10D 0.9700
C11 C12 1.498(7)
C11 H11A 0.9700
C11 H11B 0.9700
C12 H12A 0.9700
C12 H12B 0.9700
C13 C14 1.524(7)
C13 H13C 0.9700
C13 H13D 0.9700
C14 H14C 0.9700
C14 H14D 0.9700
C15 C16 1.509(7)
C15 H15C 0.9700
C15 H15D 0.9700
C16 C17 1.389(7)
C16 C21 1.391(7)
C17 C18 1.390(7)
C17 H17 0.9300
C18 C19 1.388(7)
C18 H18 0.9300
C19 C20 1.396(7)
C19 C22 1.515(7)
C20 C21 1.388(7)
C20 H20 0.9300
C21 H21 0.9300
C22 H22A 0.9700
C22 H22B 0.9700
C23 C24 1.505(7)
C23 H23A 0.9700
C23 H23B 0.9700
C24 H24A 0.9700
C24 H24B 0.9700
C25 C26 1.513(7)
C25 H25A 0.9700
C25 H25B 0.9700
C26 H26A 0.9700
C26 H26B 0.9700
C27 C28 1.504(7)
C27 H27A 0.9700
C27 H27B 0.9700
C28 C29 1.383(7)
C28 C33 1.398(7)
C29 C30 1.380(7)
C29 H29 0.9300
C30 C31 1.394(7)
C30 H30 0.9300
C31 C32 1.390(7)
C31 C34 1.503(7)
C32 C33 1.395(7)
C32 H32 0.9300
C33 H33 0.9300
C34 H34A 0.9700
C34 H34B 0.9700
C35 C36 1.505(7)
C35 H35A 0.9700
C35 H35B 0.9700
C36 H36A 0.9700
C36 H36B 0.9700
N9 C61 1.456(7)
N9 C49 1.477(7)
N9 C37 1.480(7)
N10 C38 1.489(8)
N10 C39 1.505(7)
N10 H10A 0.9000
N10 H10B 0.9000
N11 C46 1.407(8)
N11 C47 1.454(7)
N11 H11 0.8600
N12 C48 1.494(7)
N12 C60 1.500(7)
N12 C72 1.500(7)
N12 H12 0.75(5)
N13 C51 1.478(6)
N13 C50 1.479(6)
N13 H13 0.8600
N14 C58 1.447(6)
N14 C59 1.460(6)
N14 H14 0.8600
N15 C63 1.488(6)
N15 C62 1.490(6)
N15 H15A 0.9000
N15 H15B 0.9000
N16 C70 1.436(7)
N16 C71 1.456(7)
N16 H16 0.8600
C37 C38 1.522(8)
C37 H37A 0.9700
C37 H37B 0.9700
C38 H38A 0.9700
C38 H38B 0.9700
C39 C40 1.490(9)
C39 H39A 0.9700
C39 H39B 0.9700
C40 C45 1.391(9)
C40 C41 1.404(7)
C41 C42 1.380(8)
C41 H41 0.9300
C42 C43 1.408(7)
C42 H42 0.9300
C43 C44 1.377(9)
C43 C46 1.486(9)
C44 C45 1.367(10)
C44 H44 0.9300
C45 H45 0.9300
C46 H46A 0.9700
C46 H46B 0.9700
C47 C48 1.495(9)
C47 H47A 0.9700
C47 H47B 0.9700
C48 H48A 0.9700
C48 H48B 0.9700
C49 C50 1.526(7)
C49 H49A 0.9700
C49 H49B 0.9700
C50 H50A 0.9700
C50 H50B 0.9700
C51 C52 1.515(7)
C51 H51A 0.9700
C51 H51B 0.9700
C52 C53 1.381(7)
C52 C57 1.385(7)
C53 C54 1.385(7)
C53 H53 0.9300
C54 C55 1.389(7)
C54 H54 0.9300
C55 C56 1.387(7)
C55 C58 1.501(7)
C56 C57 1.386(8)
C56 H56 0.9300
C57 H57 0.9300
C58 H58A 0.9700
C58 H58B 0.9700
C59 C60 1.507(7)
C59 H59A 0.9700
C59 H59B 0.9700
C60 H60A 0.9700
C60 H60B 0.9700
C61 C62 1.525(7)
C61 H61A 0.9700
C61 H61B 0.9700
C62 H62A 0.9700
C62 H62B 0.9700
C63 C64 1.507(7)
C63 H63A 0.9700
C63 H63B 0.9700
C64 C69 1.382(7)
C64 C65 1.392(8)
C65 C66 1.380(8)
C65 H65 0.9300
C66 C67 1.387(7)
C66 H66 0.9300
C67 C68 1.381(7)
C67 C70 1.510(7)
C68 C69 1.385(7)
C68 H68 0.9300
C69 H69 0.9300
C70 H70A 0.9700
C70 H70B 0.9700
C71 C72 1.506(8)
C71 H71A 0.9700
C71 H71B 0.9700
C72 H72A 0.9700
C72 H72B 0.9700
O1 H1O 0.84(6)
O1 H2O 1.03(8)
O2 H3O 0.883(4)
O2 H4O 0.866(4)
O4 O4' 0.794(10)
O5 O5' 0.965(9)
